data_4518738
loop_
_publ_author_name
'Mi, Ruijie'
'Zhang, Xuepeng'
'Wang, Jinlei'
'Chen, Haohua'
'Lan, Yu'
'Wang, Fen'
'Li, Xingwei'

_publ_section_title
;
 Rhodium-Catalyzed Regio-, Diastereo-, and Enantioselective
 Three-Component Carboamination of Dienes via C--H Activation
;
_journal_name_full 'ACS Catalysis'
_journal_page_first 6692
_journal_page_last 6697
_journal_paper_doi 10.1021/acscatal.1c01615
_journal_year 2021
_chemical_formula_moiety 'C24 H27 I N2 O2, C H2 Cl2'
_chemical_formula_sum 'C25 H29 Cl2 I N2 O2'
_chemical_formula_weight 587.30
_space_group_crystal_system monoclinic
_space_group_IT_number 14
_space_group_name_Hall '-P 2ybc'
_space_group_name_H-M_alt 'P 1 21/c 1'
_atom_sites_solution_hydrogens geom
_atom_sites_solution_primary dual
_audit_creation_date 2021-02-02
_audit_creation_method
;
Olex2 1.3
(compiled 2020.11.12 svn.r5f609507 for OlexSys, GUI svn.r6226)
;
_cell_angle_alpha 90
_cell_angle_beta 115.579(9)
_cell_angle_gamma 90
_cell_formula_units_Z 4
_cell_length_a 16.666(3)
_cell_length_b 10.1915(18)
_cell_length_c 16.848(3)
_cell_measurement_reflns_used 9898
_cell_measurement_temperature 226.0
_cell_measurement_theta_max 68.194
_cell_measurement_theta_min 2.939
_cell_volume 2581.2(8)
_computing_cell_refinement 'SAINT V8.40A (?, 2016)'
_computing_data_reduction 'SAINT V8.40A (?, 2016)'
_computing_molecular_graphics 'Olex2 1.3 (Dolomanov et al., 2009)'
_computing_publication_material 'Olex2 1.3 (Dolomanov et al., 2009)'
_computing_structure_refinement 'SHELXL 2018/3 (Sheldrick, 2015)'
_computing_structure_solution 'SHELXT 2018/2 (Sheldrick, 2018)'
_diffrn_ambient_temperature 226.0
_diffrn_measured_fraction_theta_full 0.993
_diffrn_measured_fraction_theta_max 0.988
_diffrn_measurement_device_type 'Bruker APEX-II CCD'
_diffrn_measurement_method '\f and \w scans'
_diffrn_radiation_type CuK\a
_diffrn_radiation_wavelength 1.54178
_diffrn_reflns_av_R_equivalents 0.0679
_diffrn_reflns_av_unetI/netI 0.0491
_diffrn_reflns_Laue_measured_fraction_full 0.993
_diffrn_reflns_Laue_measured_fraction_max 0.988
_diffrn_reflns_limit_h_max 20
_diffrn_reflns_limit_h_min -20
_diffrn_reflns_limit_k_max 12
_diffrn_reflns_limit_k_min -12
_diffrn_reflns_limit_l_max 14
_diffrn_reflns_limit_l_min -20
_diffrn_reflns_number 25932
_diffrn_reflns_point_group_measured_fraction_full 0.993
_diffrn_reflns_point_group_measured_fraction_max 0.988
_diffrn_reflns_theta_full 67.679
_diffrn_reflns_theta_max 68.681
_diffrn_reflns_theta_min 2.939
_diffrn_source_current 50.0
_diffrn_source_power 2.5
_diffrn_source_voltage 50.0
_diffrn_standards_number 0
_exptl_absorpt_coefficient_mu 11.840
_exptl_absorpt_correction_T_max 0.1665
_exptl_absorpt_correction_T_min 0.0429
_exptl_absorpt_correction_type multi-scan
_exptl_absorpt_process_details
;
SADABS-2016/2 (Bruker,2016/2) was used for absorption correction.
wR2(int) was 0.1373 before and 0.0893 after correction.
The Ratio of minimum to maximum transmission is 0.2577.
The \l/2 correction factor is Not present.
;
_exptl_crystal_colour 'clear light colourless'
_exptl_crystal_colour_lustre clear
_exptl_crystal_colour_modifier light
_exptl_crystal_colour_primary colourless
_exptl_crystal_density_diffrn 1.511
_exptl_crystal_description block
_exptl_crystal_F_000 1184
_exptl_crystal_size_max 0.5
_exptl_crystal_size_mid 0.4
_exptl_crystal_size_min 0.3
_refine_diff_density_max 2.815
_refine_diff_density_min -0.665
_refine_diff_density_rms 0.177
_refine_ls_extinction_method none
_refine_ls_goodness_of_fit_ref 1.062
_refine_ls_hydrogen_treatment constr
_refine_ls_matrix_type full
_refine_ls_number_parameters 291
_refine_ls_number_reflns 4715
_refine_ls_number_restraints 0
_refine_ls_restrained_S_all 1.062
_refine_ls_R_factor_all 0.0845
_refine_ls_R_factor_gt 0.0762
_refine_ls_shift/su_max 0.000
_refine_ls_shift/su_mean 0.000
_refine_ls_structure_factor_coef Fsqd
_refine_ls_weighting_details 'w=1/[\s^2^(Fo^2^)+(0.1485P)^2^+5.7333P] where P=(Fo^2^+2Fc^2^)/3'
_refine_ls_weighting_scheme calc
_refine_ls_wR_factor_gt 0.2174
_refine_ls_wR_factor_ref 0.2273
_reflns_Friedel_coverage 0.000
_reflns_number_gt 4042
_reflns_number_total 4715
_reflns_threshold_expression 'I > 2\s(I)'
_cod_data_source_file cs1c01615_si_001.cif
_cod_data_source_block s
_cod_database_code 4518738
_shelx_shelxl_version_number 2018/3
_shelx_space_group_comment
;
The symmetry employed for this shelxl refinement is uniquely defined
by the following loop, which should always be used as a source of
symmetry information in preference to the above space-group names.
They are only intended as comments.
;
_shelx_estimated_absorpt_t_max 0.125
_shelx_estimated_absorpt_t_min 0.066
_olex2_refinement_description
;
1. Fixed Uiso
 At 1.2 times of:
  All C(H) groups, All C(H,H) groups, All N(H) groups
 At 1.5 times of:
  All C(H,H,H) groups
2.a Ternary CH refined with riding coordinates:
 C1(H1)
2.b Secondary CH2 refined with riding coordinates:
 C16(H16A,H16B), C22(H22A,H22B), C15(H15A,H15B), C9(H9A,H9B), C23(H23A,H23B),
 C3(H3A,H3B)
2.c Aromatic/amide H refined with riding coordinates:
 N2(H2), C8(H8), C14(H14), C20(H20), C25(H25), C13(H13), C7(H7), C2(H2A),
 C19(H19), C5(H5)
2.d Idealised Me refined as rotating group:
 C17(H17A,H17B,H17C), C11(H11A,H11B,H11C)
;
_olex2_submission_special_instructions 'No special instructions were received'

loop_
_space_group_symop_operation_xyz
'x, y, z'
'-x, y+1/2, -z+1/2'
'-x, -y, -z'
'x, -y-1/2, z-1/2'

loop_
_atom_site_label
_atom_site_type_symbol
_atom_site_fract_x
_atom_site_fract_y
_atom_site_fract_z
_atom_site_U_iso_or_equiv
_atom_site_adp_type
_atom_site_occupancy
_atom_site_site_symmetry_order
_atom_site_calc_flag
_atom_site_refinement_flags_posn
_atom_site_refinement_flags_adp
_atom_site_refinement_flags_occupancy
_atom_site_disorder_assembly
_atom_site_disorder_group
I1 I 0.32996(3) -0.12812(4) 0.38952(3) 0.0587(2) Uani 1 1 d . . . . .
Cl1 Cl 0.0592(3) 0.5603(4) 0.2709(3) 0.1363(14) Uani 1 1 d . . . . .
Cl2 Cl 0.0686(3) 0.8210(4) 0.3398(3) 0.1254(12) Uani 1 1 d . . . . .
O1 O 0.5194(4) 0.1021(5) 0.2668(4) 0.0570(12) Uani 1 1 d . . . . .
O3 O 0.3117(4) 0.5710(5) 0.3583(4) 0.0641(13) Uani 1 1 d . . . . .
N2 N 0.5070(4) 0.3187(6) 0.2850(4) 0.0517(12) Uani 1 1 d . . . . .
H2 H 0.488945 0.393719 0.258666 0.062 Uiso 1 1 calc R U . . .
N1 N 0.2686(4) 0.5021(6) 0.2183(4) 0.0545(13) Uani 1 1 d . . . . .
C1 C 0.5455(5) 0.3153(7) 0.3805(4) 0.0501(14) Uani 1 1 d . . . . .
H1 H 0.559957 0.222924 0.399466 0.060 Uiso 1 1 calc R U . . .
C4 C 0.3208(5) 0.0765(8) 0.3739(5) 0.0536(16) Uani 1 1 d . . . . .
C6 C 0.4979(5) 0.2113(7) 0.2351(5) 0.0515(14) Uani 1 1 d . . . . .
C8 C 0.6300(5) 0.3944(7) 0.4220(5) 0.0519(15) Uani 1 1 d . . . . .
H8 H 0.651947 0.412068 0.482551 0.062 Uiso 1 1 calc R U . . .
C10 C 0.7587(5) 0.5184(7) 0.4221(5) 0.0539(15) Uani 1 1 d . . . . .
C12 C 0.3921(5) 0.2854(7) 0.3814(4) 0.0514(14) Uani 1 1 d . . . . .
C14 C 0.2370(6) 0.1306(7) 0.3288(6) 0.0566(17) Uani 1 1 d . . . . .
H14 H 0.185457 0.079302 0.312950 0.068 Uiso 1 1 calc R U . . .
C16 C 0.4769(5) 0.3647(6) 0.4125(5) 0.0525(15) Uani 1 1 d . . . . .
H16A H 0.505049 0.365242 0.477035 0.063 Uiso 1 1 calc R U . . .
H16B H 0.461300 0.455543 0.392827 0.063 Uiso 1 1 calc R U . . .
C18 C 0.2970(5) 0.4836(7) 0.3040(5) 0.0526(15) Uani 1 1 d . . . . .
C20 C 0.6763(5) 0.4414(7) 0.3812(5) 0.0530(15) Uani 1 1 d . . . . .
H20 H 0.654423 0.423910 0.320662 0.064 Uiso 1 1 calc R U . . .
C22 C 0.2586(6) 0.4030(8) 0.1505(5) 0.0622(17) Uani 1 1 d . . . . .
H22A H 0.200763 0.358920 0.129102 0.075 Uiso 1 1 calc R U . . .
H22B H 0.305971 0.337119 0.173320 0.075 Uiso 1 1 calc R U . . .
C24 C 0.3087(5) 0.3392(6) 0.3334(5) 0.0499(14) Uani 1 1 d . . . . .
C25 C 0.8172(6) 0.5220(10) 0.3828(6) 0.068(2) Uani 1 1 d . . . . .
H25 H 0.802446 0.476624 0.329692 0.082 Uiso 1 1 calc R U . . .
C13 C 0.7798(5) 0.5926(8) 0.4979(5) 0.0594(17) Uani 1 1 d . . . . .
H13 H 0.739717 0.595655 0.523503 0.071 Uiso 1 1 calc R U . . .
C7 C 0.3983(5) 0.1512(7) 0.4018(5) 0.0525(15) Uani 1 1 d . . . . .
H7 H 0.454189 0.112067 0.433928 0.063 Uiso 1 1 calc R U . . .
C15 C 0.2223(7) 0.6125(8) 0.0832(6) 0.069(2) Uani 1 1 d . . . . .
H15A H 0.242529 0.683260 0.056881 0.083 Uiso 1 1 calc R U . . .
H15B H 0.157325 0.605949 0.052035 0.083 Uiso 1 1 calc R U . . .
C2 C 0.2314(5) 0.2639(7) 0.3076(5) 0.0549(15) Uani 1 1 d . . . . .
H2A H 0.175423 0.303012 0.275933 0.066 Uiso 1 1 calc R U . . .
C17 C 0.4605(6) 0.2347(9) 0.1370(5) 0.0603(17) Uani 1 1 d . . . . .
H17A H 0.503703 0.207606 0.115978 0.091 Uiso 1 1 calc R U . . .
H17B H 0.447434 0.327235 0.124836 0.091 Uiso 1 1 calc R U . . .
H17C H 0.406291 0.184149 0.107290 0.091 Uiso 1 1 calc R U . . .
C9 C 0.2515(6) 0.6364(7) 0.1800(6) 0.0592(18) Uani 1 1 d . . . . .
H9A H 0.305604 0.689969 0.204833 0.071 Uiso 1 1 calc R U . . .
H9B H 0.204690 0.680265 0.190596 0.071 Uiso 1 1 calc R U . . .
C19 C 0.8602(6) 0.6632(9) 0.5369(6) 0.0664(19) Uani 1 1 d . . . . .
H19 H 0.874833 0.709396 0.589703 0.080 Uiso 1 1 calc R U . . .
C5 C 0.8955(6) 0.5900(10) 0.4198(7) 0.073(2) Uani 1 1 d . . . . .
H5 H 0.934953 0.586960 0.393372 0.087 Uiso 1 1 calc R U . . .
C21 C 0.9179(6) 0.6641(10) 0.4966(7) 0.071(2) Uani 1 1 d . . . . .
C11 C 1.0022(7) 0.7453(12) 0.5353(9) 0.093(3) Uani 1 1 d . . . . .
H11A H 0.987233 0.836340 0.539103 0.139 Uiso 1 1 calc R U . . .
H11B H 1.032967 0.738540 0.498021 0.139 Uiso 1 1 calc R U . . .
H11C H 1.040479 0.713011 0.593728 0.139 Uiso 1 1 calc R U . . .
C23 C 0.2656(7) 0.4838(10) 0.0796(6) 0.075(2) Uani 1 1 d . . . . .
H23A H 0.234190 0.441803 0.021988 0.090 Uiso 1 1 calc R U . . .
H23B H 0.327989 0.496916 0.091215 0.090 Uiso 1 1 calc R U . . .
C3 C 0.1169(8) 0.6666(11) 0.3588(9) 0.087(3) Uani 1 1 d . . . . .
H3A H 0.117264 0.630156 0.412744 0.105 Uiso 1 1 calc R U . . .
H3B H 0.178724 0.674112 0.367284 0.105 Uiso 1 1 calc R U . . .

loop_
_atom_site_aniso_label
_atom_site_aniso_U_11
_atom_site_aniso_U_22
_atom_site_aniso_U_33
_atom_site_aniso_U_23
_atom_site_aniso_U_13
_atom_site_aniso_U_12
I1 0.0728(4) 0.0353(3) 0.0709(4) 0.00502(17) 0.0338(3) -0.00028(16)
Cl1 0.140(3) 0.101(3) 0.127(3) -0.022(2) 0.018(2) -0.009(2)
Cl2 0.118(2) 0.090(2) 0.152(3) 0.011(2) 0.043(2) 0.0259(18)
O1 0.074(3) 0.032(2) 0.061(3) -0.002(2) 0.026(2) 0.002(2)
O3 0.094(4) 0.037(3) 0.061(3) -0.002(2) 0.034(3) 0.007(2)
N2 0.065(3) 0.043(3) 0.050(3) 0.000(2) 0.027(3) 0.001(2)
N1 0.072(4) 0.033(3) 0.062(3) 0.006(2) 0.032(3) 0.001(2)
C1 0.068(4) 0.033(3) 0.051(3) 0.001(3) 0.028(3) 0.000(3)
C4 0.076(4) 0.036(4) 0.058(4) 0.000(3) 0.037(3) 0.000(3)
C6 0.059(3) 0.043(4) 0.055(4) -0.004(3) 0.026(3) 0.000(3)
C8 0.066(4) 0.038(3) 0.051(3) 0.000(3) 0.024(3) 0.001(3)
C10 0.060(4) 0.041(3) 0.061(4) 0.003(3) 0.026(3) 0.001(3)
C12 0.064(4) 0.047(4) 0.049(3) -0.006(3) 0.030(3) -0.005(3)
C14 0.068(4) 0.043(4) 0.065(4) 0.001(3) 0.035(4) -0.003(3)
C16 0.069(4) 0.037(3) 0.056(4) -0.005(3) 0.032(3) -0.001(3)
C18 0.065(4) 0.037(3) 0.058(4) 0.000(3) 0.029(3) 0.000(3)
C20 0.064(4) 0.037(3) 0.059(4) 0.000(3) 0.028(3) -0.001(3)
C22 0.080(5) 0.049(4) 0.060(4) -0.004(3) 0.032(4) 0.001(4)
C24 0.073(4) 0.026(3) 0.057(4) -0.001(3) 0.034(3) 0.002(3)
C25 0.076(5) 0.064(5) 0.071(5) -0.002(4) 0.037(4) -0.003(4)
C13 0.066(4) 0.047(4) 0.066(4) 0.001(3) 0.029(3) -0.004(3)
C7 0.067(4) 0.043(4) 0.051(3) 0.001(3) 0.029(3) 0.004(3)
C15 0.083(5) 0.049(4) 0.070(5) 0.008(4) 0.028(4) 0.004(4)
C2 0.068(4) 0.034(3) 0.065(4) 0.004(3) 0.032(3) 0.005(3)
C17 0.074(4) 0.057(4) 0.054(4) -0.004(3) 0.032(3) 0.000(3)
C9 0.069(4) 0.041(4) 0.066(4) 0.007(3) 0.027(4) 0.002(3)
C19 0.069(5) 0.056(4) 0.069(5) -0.003(4) 0.025(4) -0.006(4)
C5 0.064(4) 0.071(5) 0.085(6) -0.001(5) 0.035(4) -0.006(4)
C21 0.065(4) 0.059(5) 0.089(6) 0.002(4) 0.034(4) -0.006(4)
C11 0.069(5) 0.081(7) 0.123(9) -0.012(6) 0.036(6) -0.022(5)
C23 0.097(6) 0.063(5) 0.067(5) -0.003(4) 0.038(4) -0.005(4)
C3 0.080(6) 0.066(6) 0.112(8) 0.006(6) 0.037(6) -0.006(5)

loop_
_atom_type_symbol
_atom_type_description
_atom_type_scat_dispersion_real
_atom_type_scat_dispersion_imag
_atom_type_scat_source
C C 0.0181 0.0091 'International Tables Vol C Tables 4.2.6.8 and 6.1.1.4'
H H 0.0000 0.0000 'International Tables Vol C Tables 4.2.6.8 and 6.1.1.4'
Cl Cl 0.3639 0.7018 'International Tables Vol C Tables 4.2.6.8 and 6.1.1.4'
I I -0.3257 6.8362 'International Tables Vol C Tables 4.2.6.8 and 6.1.1.4'
N N 0.0311 0.0180 'International Tables Vol C Tables 4.2.6.8 and 6.1.1.4'
O O 0.0492 0.0322 'International Tables Vol C Tables 4.2.6.8 and 6.1.1.4'

loop_
_geom_angle_atom_site_label_1
_geom_angle_atom_site_label_2
_geom_angle_atom_site_label_3
_geom_angle
_geom_angle_site_symmetry_1
_geom_angle_site_symmetry_3
_geom_angle_publ_flag
C1 N2 H2 118.4 . . ?
C6 N2 H2 118.4 . . ?
C6 N2 C1 123.3(6) . . ?
C18 N1 C22 127.8(6) . . ?
C18 N1 C9 121.0(6) . . ?
C22 N1 C9 110.9(6) . . ?
N2 C1 H1 108.1 . . ?
N2 C1 C8 112.3(6) . . ?
N2 C1 C16 109.9(6) . . ?
C8 C1 H1 108.1 . . ?
C8 C1 C16 110.3(6) . . ?
C16 C1 H1 108.1 . . ?
C14 C4 I1 117.7(6) . . ?
C14 C4 C7 122.4(7) . . ?
C7 C4 I1 119.6(6) . . ?
O1 C6 N2 122.3(7) . . ?
O1 C6 C17 121.8(6) . . ?
N2 C6 C17 115.8(6) . . ?
C1 C8 H8 117.0 . . ?
C20 C8 C1 126.0(7) . . ?
C20 C8 H8 117.0 . . ?
C25 C10 C20 119.6(7) . . ?
C13 C10 C20 122.4(7) . . ?
C13 C10 C25 117.9(7) . . ?
C24 C12 C16 122.9(7) . . ?
C24 C12 C7 118.6(7) . . ?
C7 C12 C16 118.5(7) . . ?
C4 C14 H14 121.1 . . ?
C4 C14 C2 117.9(7) . . ?
C2 C14 H14 121.1 . . ?
C1 C16 H16A 108.5 . . ?
C1 C16 H16B 108.5 . . ?
C12 C16 C1 115.2(6) . . ?
C12 C16 H16A 108.5 . . ?
C12 C16 H16B 108.5 . . ?
H16A C16 H16B 107.5 . . ?
O3 C18 N1 124.9(7) . . ?
O3 C18 C24 120.0(6) . . ?
N1 C18 C24 115.1(6) . . ?
C8 C20 C10 125.8(7) . . ?
C8 C20 H20 117.1 . . ?
C10 C20 H20 117.1 . . ?
N1 C22 H22A 111.2 . . ?
N1 C22 H22B 111.2 . . ?
N1 C22 C23 102.7(7) . . ?
H22A C22 H22B 109.1 . . ?
C23 C22 H22A 111.2 . . ?
C23 C22 H22B 111.2 . . ?
C12 C24 C18 121.5(6) . . ?
C12 C24 C2 121.5(6) . . ?
C2 C24 C18 117.0(6) . . ?
C10 C25 H25 119.3 . . ?
C5 C25 C10 121.5(8) . . ?
C5 C25 H25 119.3 . . ?
C10 C13 H13 119.3 . . ?
C10 C13 C19 121.3(8) . . ?
C19 C13 H13 119.3 . . ?
C4 C7 C12 119.3(7) . . ?
C4 C7 H7 120.3 . . ?
C12 C7 H7 120.3 . . ?
H15A C15 H15B 108.9 . . ?
C9 C15 H15A 110.9 . . ?
C9 C15 H15B 110.9 . . ?
C9 C15 C23 104.3(7) . . ?
C23 C15 H15A 110.9 . . ?
C23 C15 H15B 110.9 . . ?
C14 C2 C24 120.2(7) . . ?
C14 C2 H2A 119.9 . . ?
C24 C2 H2A 119.9 . . ?
C6 C17 H17A 109.5 . . ?
C6 C17 H17B 109.5 . . ?
C6 C17 H17C 109.5 . . ?
H17A C17 H17B 109.5 . . ?
H17A C17 H17C 109.5 . . ?
H17B C17 H17C 109.5 . . ?
N1 C9 C15 103.4(6) . . ?
N1 C9 H9A 111.1 . . ?
N1 C9 H9B 111.1 . . ?
C15 C9 H9A 111.1 . . ?
C15 C9 H9B 111.1 . . ?
H9A C9 H9B 109.0 . . ?
C13 C19 H19 120.3 . . ?
C21 C19 C13 119.4(8) . . ?
C21 C19 H19 120.3 . . ?
C25 C5 H5 119.5 . . ?
C25 C5 C21 121.0(8) . . ?
C21 C5 H5 119.5 . . ?
C19 C21 C5 118.7(8) . . ?
C19 C21 C11 120.0(10) . . ?
C5 C21 C11 121.3(9) . . ?
C21 C11 H11A 109.5 . . ?
C21 C11 H11B 109.5 . . ?
C21 C11 H11C 109.5 . . ?
H11A C11 H11B 109.5 . . ?
H11A C11 H11C 109.5 . . ?
H11B C11 H11C 109.5 . . ?
C22 C23 C15 104.0(8) . . ?
C22 C23 H23A 111.0 . . ?
C22 C23 H23B 111.0 . . ?
C15 C23 H23A 111.0 . . ?
C15 C23 H23B 111.0 . . ?
H23A C23 H23B 109.0 . . ?
Cl1 C3 H3A 109.4 . . ?
Cl1 C3 H3B 109.4 . . ?
Cl2 C3 Cl1 111.4(7) . . ?
Cl2 C3 H3A 109.4 . . ?
Cl2 C3 H3B 109.4 . . ?
H3A C3 H3B 108.0 . . ?

loop_
_geom_bond_atom_site_label_1
_geom_bond_atom_site_label_2
_geom_bond_distance
_geom_bond_site_symmetry_2
_geom_bond_publ_flag
I1 C4 2.099(8) . ?
Cl1 C3 1.749(13) . ?
Cl2 C3 1.733(12) . ?
O1 C6 1.219(9) . ?
O3 C18 1.224(9) . ?
N2 H2 0.8700 . ?
N2 C1 1.453(9) . ?
N2 C6 1.348(9) . ?
N1 C18 1.326(10) . ?
N1 C22 1.479(10) . ?
N1 C9 1.487(9) . ?
C1 H1 0.9900 . ?
C1 C8 1.508(10) . ?
C1 C16 1.545(10) . ?
C4 C14 1.385(12) . ?
C4 C7 1.395(11) . ?
C6 C17 1.512(10) . ?
C8 H8 0.9400 . ?
C8 C20 1.324(11) . ?
C10 C20 1.469(10) . ?
C10 C25 1.396(11) . ?
C10 C13 1.393(11) . ?
C12 C16 1.512(10) . ?
C12 C24 1.384(11) . ?
C12 C7 1.403(11) . ?
C14 H14 0.9400 . ?
C14 C2 1.397(10) . ?
C16 H16A 0.9800 . ?
C16 H16B 0.9800 . ?
C18 C24 1.538(9) . ?
C20 H20 0.9400 . ?
C22 H22A 0.9800 . ?
C22 H22B 0.9800 . ?
C22 C23 1.497(13) . ?
C24 C2 1.399(11) . ?
C25 H25 0.9400 . ?
C25 C5 1.368(13) . ?
C13 H13 0.9400 . ?
C13 C19 1.408(12) . ?
C7 H7 0.9400 . ?
C15 H15A 0.9800 . ?
C15 H15B 0.9800 . ?
C15 C9 1.508(13) . ?
C15 C23 1.511(13) . ?
C2 H2A 0.9400 . ?
C17 H17A 0.9700 . ?
C17 H17B 0.9700 . ?
C17 H17C 0.9700 . ?
C9 H9A 0.9800 . ?
C9 H9B 0.9800 . ?
C19 H19 0.9400 . ?
C19 C21 1.397(13) . ?
C5 H5 0.9400 . ?
C5 C21 1.403(15) . ?
C21 C11 1.515(13) . ?
C11 H11A 0.9700 . ?
C11 H11B 0.9700 . ?
C11 H11C 0.9700 . ?
C23 H23A 0.9800 . ?
C23 H23B 0.9800 . ?
C3 H3A 0.9800 . ?
C3 H3B 0.9800 . ?

loop_
_geom_torsion_atom_site_label_1
_geom_torsion_atom_site_label_2
_geom_torsion_atom_site_label_3
_geom_torsion_atom_site_label_4
_geom_torsion
_geom_torsion_site_symmetry_1
_geom_torsion_site_symmetry_2
_geom_torsion_site_symmetry_3
_geom_torsion_site_symmetry_4
_geom_torsion_publ_flag
I1 C4 C14 C2 -171.3(6) . . . . ?
I1 C4 C7 C12 172.1(5) . . . . ?
O3 C18 C24 C12 -71.4(9) . . . . ?
O3 C18 C24 C2 110.1(8) . . . . ?
N2 C1 C8 C20 -12.9(10) . . . . ?
N2 C1 C16 C12 60.7(8) . . . . ?
N1 C18 C24 C12 110.3(8) . . . . ?
N1 C18 C24 C2 -68.1(9) . . . . ?
N1 C22 C23 C15 -34.5(9) . . . . ?
C1 N2 C6 O1 2.0(11) . . . . ?
C1 N2 C6 C17 -177.2(6) . . . . ?
C1 C8 C20 C10 -179.9(7) . . . . ?
C4 C14 C2 C24 -1.4(11) . . . . ?
C6 N2 C1 C8 116.7(7) . . . . ?
C6 N2 C1 C16 -120.2(7) . . . . ?
C8 C1 C16 C12 -175.0(6) . . . . ?
C10 C25 C5 C21 -3.2(16) . . . . ?
C10 C13 C19 C21 3.1(13) . . . . ?
C12 C24 C2 C14 -1.1(11) . . . . ?
C14 C4 C7 C12 -2.1(11) . . . . ?
C16 C1 C8 C20 -135.9(7) . . . . ?
C16 C12 C24 C18 3.4(10) . . . . ?
C16 C12 C24 C2 -178.2(6) . . . . ?
C16 C12 C7 C4 179.8(6) . . . . ?
C18 N1 C22 C23 -155.1(8) . . . . ?
C18 N1 C9 C15 179.1(7) . . . . ?
C18 C24 C2 C14 177.4(7) . . . . ?
C20 C10 C25 C5 -178.5(9) . . . . ?
C20 C10 C13 C19 178.6(8) . . . . ?
C22 N1 C18 O3 173.0(8) . . . . ?
C22 N1 C18 C24 -8.9(11) . . . . ?
C22 N1 C9 C15 5.0(9) . . . . ?
C24 C12 C16 C1 -121.9(7) . . . . ?
C24 C12 C7 C4 -0.5(10) . . . . ?
C25 C10 C20 C8 157.0(8) . . . . ?
C25 C10 C13 C19 -3.6(12) . . . . ?
C25 C5 C21 C19 2.6(15) . . . . ?
C25 C5 C21 C11 -176.8(11) . . . . ?
C13 C10 C20 C8 -25.2(12) . . . . ?
C13 C10 C25 C5 3.7(13) . . . . ?
C13 C19 C21 C5 -2.5(14) . . . . ?
C13 C19 C21 C11 176.9(10) . . . . ?
C7 C4 C14 C2 3.0(11) . . . . ?
C7 C12 C16 C1 57.8(9) . . . . ?
C7 C12 C24 C18 -176.4(6) . . . . ?
C7 C12 C24 C2 2.0(10) . . . . ?
C9 N1 C18 O3 -0.1(12) . . . . ?
C9 N1 C18 C24 178.1(6) . . . . ?
C9 N1 C22 C23 18.5(9) . . . . ?
C9 C15 C23 C22 38.6(10) . . . . ?
C23 C15 C9 N1 -26.4(9) . . . . ?
